data_7159986
loop_
_publ_author_name
'Mamale, Ajay G.'
'Paul, Sayantan'
'Gonnade, Rajesh G.'
'Bhattacharya, Asish K.'

_publ_section_title
;
 1,6-Conjugate addition of <i>in situ</i> generated aryldiazenes to
 <i>p</i>-quinone methides.
;
_journal_issue 27
_journal_name_full 'Organic &amp; biomolecular chemistry'
_journal_page_first 5636
_journal_page_last 5645
_journal_paper_doi 10.1039/d4ob00618f
_journal_volume 22
_journal_year 2024
_chemical_formula_moiety 'C30 H38 N2 O2'
_chemical_formula_sum 'C30 H38 N2 O2'
_chemical_formula_weight 458.62
_space_group_crystal_system orthorhombic
_space_group_IT_number 61
_space_group_name_Hall '-P 2ac 2ab'
_space_group_name_H-M_alt 'P b c a'
_atom_sites_solution_hydrogens mixed
_atom_sites_solution_primary direct
_atom_sites_solution_secondary 'difference Fourier'
_audit_creation_method SHELXL-2018/3
_audit_update_record
;
2023-08-17 deposited with the CCDC.	2024-06-14 downloaded from the CCDC.
;
_cell_angle_alpha 90
_cell_angle_beta 90
_cell_angle_gamma 90
_cell_formula_units_Z 8
_cell_length_a 18.1645(7)
_cell_length_b 11.6514(4)
_cell_length_c 25.2936(10)
_cell_measurement_reflns_used 7119
_cell_measurement_temperature 100(2)
_cell_measurement_theta_max 24.20
_cell_measurement_theta_min 2.23
_cell_volume 5353.2(3)
_computing_cell_refinement 'SAINT (Bruker, 2016)'
_computing_data_collection 'APEX3 (Bruker, 2016)'
_computing_data_reduction 'SAINT (Bruker, 2016)'
_computing_molecular_graphics 'Bruker SHELXTL, Mercury 2020.20'
_computing_publication_material 'Bruker SHELXTL'
_computing_structure_refinement 'SHELXL-2018/3 (Sheldrick, 2018)'
_computing_structure_solution 'SHELXT 2014/5 (Sheldrick, 2014)'
_diffrn_ambient_temperature 100(2)
_diffrn_detector 'Photon II CPAD Area Detector'
_diffrn_detector_area_resol_mean 7.39
_diffrn_measured_fraction_theta_full 0.998
_diffrn_measured_fraction_theta_max 0.998
_diffrn_measurement_device '\k-geometry diffractometer'
_diffrn_measurement_device_type 'Bruker D8 VENTURE Kappa Duo PHOTON II CPAD'
_diffrn_measurement_method '\f and \w scans'
_diffrn_radiation_monochromator 'multilayer mirrors'
_diffrn_radiation_type MoK\a
_diffrn_radiation_wavelength 0.71073
_diffrn_reflns_av_R_equivalents 0.1388
_diffrn_reflns_av_unetI/netI 0.0628
_diffrn_reflns_Laue_measured_fraction_full 0.998
_diffrn_reflns_Laue_measured_fraction_max 0.998
_diffrn_reflns_limit_h_max 24
_diffrn_reflns_limit_h_min -24
_diffrn_reflns_limit_k_max 15
_diffrn_reflns_limit_k_min -15
_diffrn_reflns_limit_l_max 33
_diffrn_reflns_limit_l_min -33
_diffrn_reflns_number 92011
_diffrn_reflns_point_group_measured_fraction_full 0.998
_diffrn_reflns_point_group_measured_fraction_max 0.998
_diffrn_reflns_theta_full 25.242
_diffrn_reflns_theta_max 28.309
_diffrn_reflns_theta_min 2.242
_diffrn_source 'micro-focus sealed tube'
_diffrn_source_type 'Incoatech I\mS HB'
_exptl_absorpt_coefficient_mu 0.071
_exptl_absorpt_correction_T_max 0.7457
_exptl_absorpt_correction_T_min 0.6498
_exptl_absorpt_correction_type multi-scan
_exptl_absorpt_process_details 'SADABS (Bruker, 2016)'
_exptl_crystal_colour colourless
_exptl_crystal_density_diffrn 1.138
_exptl_crystal_description plate
_exptl_crystal_F_000 1984
_exptl_crystal_size_max 0.200
_exptl_crystal_size_mid 0.130
_exptl_crystal_size_min 0.110
_refine_diff_density_max 0.247
_refine_diff_density_min -0.227
_refine_diff_density_rms 0.051
_refine_ls_extinction_coef 0.0041(4)
_refine_ls_extinction_expression Fc^*^=kFc[1+0.001xFc^2^\l^3^/sin(2\q)]^-1/4^
_refine_ls_extinction_method 'SHELXL-2018/3 (Sheldrick 2018)'
_refine_ls_goodness_of_fit_ref 1.047
_refine_ls_hydrogen_treatment mixed
_refine_ls_matrix_type full
_refine_ls_number_parameters 325
_refine_ls_number_reflns 6650
_refine_ls_number_restraints 0
_refine_ls_restrained_S_all 1.047
_refine_ls_R_factor_all 0.1111
_refine_ls_R_factor_gt 0.0487
_refine_ls_shift/su_max 0.001
_refine_ls_shift/su_mean 0.000
_refine_ls_structure_factor_coef Fsqd
_refine_ls_weighting_details 'w=1/[\s^2^(Fo^2^)+(0.0344P)^2^+3.0339P] where P=(Fo^2^+2Fc^2^)/3'
_refine_ls_weighting_scheme calc
_refine_ls_wR_factor_gt 0.0960
_refine_ls_wR_factor_ref 0.1264
_reflns_Friedel_coverage 0.000
_reflns_number_gt 4036
_reflns_number_total 6650
_reflns_threshold_expression 'I > 2\s(I)'
_cod_data_source_file d4ob00618f2.cif
_cod_data_source_block mo_AR_5e_0ma_a
_cod_depositor_comments
;
The following automatic conversions were performed:

data item '_atom_sites_solution_primary' value 'direct method' was
changed to 'direct'.

Automatic conversion script
Id: cif_fix_values 8170 2020-07-09 18:12:32Z antanas 

 Adding full bibliography for 7159985--7159987.cif.
;
_cod_database_code 7159986
_shelx_shelxl_version_number 2018/3
_shelx_space_group_comment
;
The symmetry employed for this shelxl refinement is uniquely defined
by the following loop, which should always be used as a source of
symmetry information in preference to the above space-group names.
They are only intended as comments.
;
_shelx_estimated_absorpt_t_min 0.986
_shelx_estimated_absorpt_t_max 0.992

loop_
_space_group_symop_operation_xyz
'x, y, z'
'-x+1/2, -y, z+1/2'
'-x, y+1/2, -z+1/2'
'x+1/2, -y+1/2, -z'
'-x, -y, -z'
'x-1/2, y, -z-1/2'
'x, -y-1/2, z-1/2'
'-x-1/2, y-1/2, z'

loop_
_atom_site_label
_atom_site_type_symbol
_atom_site_fract_x
_atom_site_fract_y
_atom_site_fract_z
_atom_site_U_iso_or_equiv
_atom_site_adp_type
_atom_site_occupancy
_atom_site_site_symmetry_order
_atom_site_calc_flag
_atom_site_refinement_flags_posn
_atom_site_refinement_flags_adp
_atom_site_refinement_flags_occupancy
_atom_site_disorder_assembly
_atom_site_disorder_group
O1 O 0.09603(7) 0.17152(11) 0.76353(6) 0.0285(3) Uani 1 1 d . . . . .
H1 H 0.1132(14) 0.188(2) 0.7948(11) 0.067(9) Uiso 1 1 d . . . . .
O2 O 0.17811(8) 0.64718(11) 0.44522(5) 0.0346(3) Uani 1 1 d . . . . .
N1 N 0.34734(8) 0.30354(12) 0.59518(6) 0.0237(3) Uani 1 1 d . . . . .
N2 N 0.37427(8) 0.22675(13) 0.63138(6) 0.0249(3) Uani 1 1 d . . . . .
H1N H 0.3422(11) 0.1881(17) 0.6523(8) 0.034(6) Uiso 1 1 d . . . . .
C1 C 0.27891(9) 0.33342(15) 0.59944(7) 0.0216(4) Uani 1 1 d . . . . .
C2 C 0.44385(9) 0.17986(15) 0.62337(7) 0.0224(4) Uani 1 1 d . . . . .
C3 C 0.49259(9) 0.22906(15) 0.58713(7) 0.0239(4) Uani 1 1 d . . . . .
H3 H 0.478459 0.296294 0.568460 0.029 Uiso 1 1 calc R U . . .
C4 C 0.56146(10) 0.18101(15) 0.57802(7) 0.0250(4) Uani 1 1 d . . . . .
C5 C 0.58138(10) 0.08313(16) 0.60607(8) 0.0272(4) Uani 1 1 d . . . . .
H5 H 0.627997 0.048503 0.600121 0.033 Uiso 1 1 calc R U . . .
C6 C 0.53316(10) 0.03589(15) 0.64282(7) 0.0266(4) Uani 1 1 d . . . . .
H6 H 0.547879 -0.030625 0.661793 0.032 Uiso 1 1 calc R U . . .
C7 C 0.46420(10) 0.08273(15) 0.65270(7) 0.0240(4) Uani 1 1 d . . . . .
C8 C 0.61260(11) 0.23341(17) 0.53798(8) 0.0349(5) Uani 1 1 d . . . . .
H8A H 0.607586 0.192855 0.504232 0.052 Uiso 1 1 calc R U . . .
H8B H 0.663474 0.227007 0.550544 0.052 Uiso 1 1 calc R U . . .
H8C H 0.600079 0.314532 0.533084 0.052 Uiso 1 1 calc R U . . .
C9 C 0.41382(11) 0.03203(16) 0.69399(8) 0.0297(4) Uani 1 1 d . . . . .
H9A H 0.367597 0.008089 0.677324 0.045 Uiso 1 1 calc R U . . .
H9B H 0.403505 0.089720 0.721190 0.045 Uiso 1 1 calc R U . . .
H9C H 0.437643 -0.034659 0.710263 0.045 Uiso 1 1 calc R U . . .
C10 C 0.23016(9) 0.29122(14) 0.64270(7) 0.0218(4) Uani 1 1 d . . . . .
C11 C 0.24722(9) 0.31738(15) 0.69506(7) 0.0216(4) Uani 1 1 d . . . . .
H11 H 0.289357 0.363217 0.702080 0.026 Uiso 1 1 calc R U . . .
C12 C 0.20498(9) 0.27904(14) 0.73756(7) 0.0207(4) Uani 1 1 d . . . . .
C13 C 0.14251(9) 0.21259(15) 0.72509(7) 0.0219(4) Uani 1 1 d . . . . .
C14 C 0.12278(9) 0.18406(15) 0.67262(7) 0.0221(4) Uani 1 1 d . . . . .
C15 C 0.16826(9) 0.22448(15) 0.63235(7) 0.0231(4) Uani 1 1 d . . . . .
H15 H 0.156663 0.205915 0.596735 0.028 Uiso 1 1 calc R U . . .
C16 C 0.22707(10) 0.31014(15) 0.79458(7) 0.0235(4) Uani 1 1 d . . . . .
C17 C 0.29667(10) 0.38471(16) 0.79607(8) 0.0298(4) Uani 1 1 d . . . . .
H17A H 0.337735 0.342586 0.780100 0.045 Uiso 1 1 calc R U . . .
H17B H 0.308697 0.403474 0.832841 0.045 Uiso 1 1 calc R U . . .
H17C H 0.288040 0.455691 0.776232 0.045 Uiso 1 1 calc R U . . .
C18 C 0.24550(11) 0.20135(16) 0.82660(8) 0.0287(4) Uani 1 1 d . . . . .
H18A H 0.202382 0.150825 0.827537 0.043 Uiso 1 1 calc R U . . .
H18B H 0.259093 0.222992 0.862740 0.043 Uiso 1 1 calc R U . . .
H18C H 0.286727 0.161039 0.809874 0.043 Uiso 1 1 calc R U . . .
C19 C 0.16575(11) 0.37970(16) 0.82205(8) 0.0301(4) Uani 1 1 d . . . . .
H19A H 0.154747 0.448402 0.801138 0.045 Uiso 1 1 calc R U . . .
H19B H 0.182212 0.402509 0.857415 0.045 Uiso 1 1 calc R U . . .
H19C H 0.121348 0.332368 0.825032 0.045 Uiso 1 1 calc R U . . .
C20 C 0.05264(9) 0.11474(15) 0.66019(7) 0.0240(4) Uani 1 1 d . . . . .
C21 C 0.05505(10) -0.00429(16) 0.68662(8) 0.0302(4) Uani 1 1 d . . . . .
H21A H 0.010007 -0.046648 0.678007 0.045 Uiso 1 1 calc R U . . .
H21B H 0.058767 0.004962 0.725037 0.045 Uiso 1 1 calc R U . . .
H21C H 0.097899 -0.046908 0.673632 0.045 Uiso 1 1 calc R U . . .
C22 C -0.01536(10) 0.18251(16) 0.67886(8) 0.0286(4) Uani 1 1 d . . . . .
H22A H -0.016850 0.256956 0.660861 0.043 Uiso 1 1 calc R U . . .
H22B H -0.012446 0.194610 0.717148 0.043 Uiso 1 1 calc R U . . .
H22C H -0.060067 0.139094 0.670462 0.043 Uiso 1 1 calc R U . . .
C23 C 0.04385(10) 0.09469(17) 0.60064(8) 0.0312(4) Uani 1 1 d . . . . .
H23X H 0.041606 0.168782 0.582374 0.047 Uiso 1 1 calc R U . . .
H23Y H -0.001644 0.051822 0.594023 0.047 Uiso 1 1 calc R U . . .
H23Z H 0.085977 0.050632 0.587439 0.047 Uiso 1 1 calc R U . . .
C24 C 0.25029(10) 0.41415(15) 0.55960(7) 0.0225(4) Uani 1 1 d . . . . .
C25 C 0.18125(10) 0.46442(16) 0.56421(7) 0.0265(4) Uani 1 1 d . . . . .
H25 H 0.151216 0.445087 0.593645 0.032 Uiso 1 1 calc R U . . .
C26 C 0.15471(11) 0.54219(16) 0.52709(7) 0.0290(4) Uani 1 1 d . . . . .
H26 H 0.107247 0.575230 0.531238 0.035 Uiso 1 1 calc R U . . .
C27 C 0.19787(10) 0.57100(15) 0.48416(7) 0.0272(4) Uani 1 1 d . . . . .
C28 C 0.26669(10) 0.52056(17) 0.47829(8) 0.0318(5) Uani 1 1 d . . . . .
H28 H 0.296159 0.539160 0.448467 0.038 Uiso 1 1 calc R U . . .
C29 C 0.29251(10) 0.44409(16) 0.51518(8) 0.0287(4) Uani 1 1 d . . . . .
H29 H 0.339823 0.410814 0.510572 0.034 Uiso 1 1 calc R U . . .
C30 C 0.10744(12) 0.69959(18) 0.45008(9) 0.0399(5) Uani 1 1 d . . . . .
H30A H 0.100866 0.755972 0.421720 0.060 Uiso 1 1 calc R U . . .
H30B H 0.103797 0.738140 0.484420 0.060 Uiso 1 1 calc R U . . .
H30C H 0.069115 0.640667 0.447450 0.060 Uiso 1 1 calc R U . . .

loop_
_atom_site_aniso_label
_atom_site_aniso_U_11
_atom_site_aniso_U_22
_atom_site_aniso_U_33
_atom_site_aniso_U_23
_atom_site_aniso_U_13
_atom_site_aniso_U_12
O1 0.0263(7) 0.0392(8) 0.0202(7) 0.0024(6) 0.0025(6) -0.0078(6)
O2 0.0406(8) 0.0334(7) 0.0298(8) 0.0077(6) -0.0067(6) 0.0008(6)
N1 0.0230(8) 0.0274(8) 0.0209(8) 0.0000(6) -0.0006(6) -0.0006(6)
N2 0.0208(8) 0.0293(8) 0.0247(9) 0.0053(7) 0.0019(7) 0.0007(7)
C1 0.0195(9) 0.0260(9) 0.0193(9) -0.0019(7) 0.0002(7) -0.0027(7)
C2 0.0205(9) 0.0255(9) 0.0212(9) -0.0044(7) -0.0012(7) -0.0009(7)
C3 0.0225(9) 0.0251(9) 0.0241(10) -0.0005(8) -0.0002(8) -0.0001(7)
C4 0.0231(9) 0.0266(9) 0.0254(10) -0.0058(8) 0.0013(8) -0.0032(8)
C5 0.0218(9) 0.0302(10) 0.0297(11) -0.0066(8) -0.0020(8) 0.0028(8)
C6 0.0290(10) 0.0240(9) 0.0269(10) -0.0017(8) -0.0060(8) 0.0014(8)
C7 0.0249(9) 0.0262(9) 0.0208(10) -0.0025(7) -0.0027(7) -0.0032(7)
C8 0.0288(10) 0.0369(11) 0.0389(13) -0.0019(9) 0.0089(9) -0.0013(9)
C9 0.0314(11) 0.0333(10) 0.0245(11) 0.0031(8) -0.0018(8) -0.0035(8)
C10 0.0183(8) 0.0253(9) 0.0220(10) 0.0002(7) 0.0012(7) 0.0020(7)
C11 0.0182(8) 0.0242(9) 0.0226(9) -0.0010(7) 0.0005(7) -0.0005(7)
C12 0.0203(9) 0.0219(8) 0.0199(9) -0.0002(7) -0.0003(7) 0.0017(7)
C13 0.0209(9) 0.0250(9) 0.0198(9) 0.0017(7) 0.0047(7) 0.0000(7)
C14 0.0188(9) 0.0246(9) 0.0229(10) 0.0005(7) -0.0002(7) 0.0011(7)
C15 0.0218(9) 0.0278(9) 0.0196(9) -0.0008(7) -0.0014(7) 0.0016(7)
C16 0.0248(9) 0.0254(9) 0.0203(9) -0.0014(7) 0.0004(7) -0.0004(8)
C17 0.0328(11) 0.0329(10) 0.0237(10) -0.0027(8) -0.0024(8) -0.0071(9)
C18 0.0278(10) 0.0326(10) 0.0258(10) 0.0021(8) -0.0036(8) 0.0000(8)
C19 0.0337(11) 0.0307(10) 0.0258(11) -0.0037(8) 0.0024(8) 0.0029(8)
C20 0.0196(9) 0.0272(9) 0.0251(10) -0.0002(8) -0.0003(7) -0.0021(7)
C21 0.0256(10) 0.0273(10) 0.0377(12) -0.0012(8) -0.0029(9) -0.0015(8)
C22 0.0218(9) 0.0329(10) 0.0312(11) 0.0014(8) 0.0000(8) 0.0002(8)
C23 0.0244(10) 0.0391(11) 0.0302(11) -0.0046(9) -0.0026(8) -0.0054(8)
C24 0.0226(9) 0.0270(9) 0.0180(9) -0.0015(7) -0.0005(7) -0.0026(7)
C25 0.0286(10) 0.0314(10) 0.0196(10) -0.0006(8) 0.0020(8) 0.0014(8)
C26 0.0310(10) 0.0312(10) 0.0247(11) -0.0035(8) -0.0010(8) 0.0061(8)
C27 0.0336(10) 0.0251(9) 0.0229(10) 0.0007(8) -0.0068(8) -0.0010(8)
C28 0.0293(10) 0.0415(11) 0.0245(11) 0.0070(9) 0.0015(8) -0.0061(9)
C29 0.0225(9) 0.0375(11) 0.0262(11) 0.0037(8) 0.0020(8) 0.0000(8)
C30 0.0496(13) 0.0337(11) 0.0362(13) 0.0001(9) -0.0093(10) 0.0109(10)

loop_
_atom_type_symbol
_atom_type_description
_atom_type_scat_dispersion_real
_atom_type_scat_dispersion_imag
_atom_type_scat_source
C C 0.0033 0.0016 'International Tables Vol C Tables 4.2.6.8 and 6.1.1.4'
H H 0.0000 0.0000 'International Tables Vol C Tables 4.2.6.8 and 6.1.1.4'
O O 0.0106 0.0060 'International Tables Vol C Tables 4.2.6.8 and 6.1.1.4'
N N 0.0061 0.0033 'International Tables Vol C Tables 4.2.6.8 and 6.1.1.4'

loop_
_geom_angle_atom_site_label_1
_geom_angle_atom_site_label_2
_geom_angle_atom_site_label_3
_geom_angle
_geom_angle_site_symmetry_1
_geom_angle_site_symmetry_3
_geom_angle_publ_flag
C13 O1 H1 110.2(18) . . ?
C27 O2 C30 116.73(16) . . ?
C1 N1 N2 117.54(15) . . ?
N1 N2 C2 118.90(15) . . ?
N1 N2 H1N 119.0(13) . . ?
C2 N2 H1N 118.2(13) . . ?
N1 C1 C24 116.95(16) . . ?
N1 C1 C10 122.85(16) . . ?
C24 C1 C10 120.19(15) . . ?
N2 C2 C3 120.65(16) . . ?
N2 C2 C7 118.62(16) . . ?
C3 C2 C7 120.72(16) . . ?
C4 C3 C2 120.92(17) . . ?
C4 C3 H3 119.5 . . ?
C2 C3 H3 119.5 . . ?
C3 C4 C5 118.67(17) . . ?
C3 C4 C8 120.28(17) . . ?
C5 C4 C8 121.04(17) . . ?
C6 C5 C4 120.10(17) . . ?
C6 C5 H5 119.9 . . ?
C4 C5 H5 119.9 . . ?
C7 C6 C5 122.19(17) . . ?
C7 C6 H6 118.9 . . ?
C5 C6 H6 118.9 . . ?
C6 C7 C2 117.35(17) . . ?
C6 C7 C9 121.17(17) . . ?
C2 C7 C9 121.47(16) . . ?
C4 C8 H8A 109.5 . . ?
C4 C8 H8B 109.5 . . ?
H8A C8 H8B 109.5 . . ?
C4 C8 H8C 109.5 . . ?
H8A C8 H8C 109.5 . . ?
H8B C8 H8C 109.5 . . ?
C7 C9 H9A 109.5 . . ?
C7 C9 H9B 109.5 . . ?
H9A C9 H9B 109.5 . . ?
C7 C9 H9C 109.5 . . ?
H9A C9 H9C 109.5 . . ?
H9B C9 H9C 109.5 . . ?
C15 C10 C11 118.72(16) . . ?
C15 C10 C1 121.73(16) . . ?
C11 C10 C1 119.54(15) . . ?
C10 C11 C12 122.69(16) . . ?
C10 C11 H11 118.7 . . ?
C12 C11 H11 118.7 . . ?
C11 C12 C13 116.52(16) . . ?
C11 C12 C16 120.21(15) . . ?
C13 C12 C16 123.27(15) . . ?
O1 C13 C12 121.85(16) . . ?
O1 C13 C14 115.25(15) . . ?
C12 C13 C14 122.90(16) . . ?
C15 C14 C13 117.15(16) . . ?
C15 C14 C20 121.21(16) . . ?
C13 C14 C20 121.61(15) . . ?
C10 C15 C14 122.01(17) . . ?
C10 C15 H15 119.0 . . ?
C14 C15 H15 119.0 . . ?
C17 C16 C12 111.78(15) . . ?
C17 C16 C18 105.89(15) . . ?
C12 C16 C18 110.80(14) . . ?
C17 C16 C19 106.64(15) . . ?
C12 C16 C19 110.93(15) . . ?
C18 C16 C19 110.62(15) . . ?
C16 C17 H17A 109.5 . . ?
C16 C17 H17B 109.5 . . ?
H17A C17 H17B 109.5 . . ?
C16 C17 H17C 109.5 . . ?
H17A C17 H17C 109.5 . . ?
H17B C17 H17C 109.5 . . ?
C16 C18 H18A 109.5 . . ?
C16 C18 H18B 109.5 . . ?
H18A C18 H18B 109.5 . . ?
C16 C18 H18C 109.5 . . ?
H18A C18 H18C 109.5 . . ?
H18B C18 H18C 109.5 . . ?
C16 C19 H19A 109.5 . . ?
C16 C19 H19B 109.5 . . ?
H19A C19 H19B 109.5 . . ?
C16 C19 H19C 109.5 . . ?
H19A C19 H19C 109.5 . . ?
H19B C19 H19C 109.5 . . ?
C23 C20 C21 106.99(15) . . ?
C23 C20 C22 107.22(15) . . ?
C21 C20 C22 110.57(15) . . ?
C23 C20 C14 111.50(15) . . ?
C21 C20 C14 111.10(14) . . ?
C22 C20 C14 109.38(14) . . ?
C20 C21 H21A 109.5 . . ?
C20 C21 H21B 109.5 . . ?
H21A C21 H21B 109.5 . . ?
C20 C21 H21C 109.5 . . ?
H21A C21 H21C 109.5 . . ?
H21B C21 H21C 109.5 . . ?
C20 C22 H22A 109.5 . . ?
C20 C22 H22B 109.5 . . ?
H22A C22 H22B 109.5 . . ?
C20 C22 H22C 109.5 . . ?
H22A C22 H22C 109.5 . . ?
H22B C22 H22C 109.5 . . ?
C20 C23 H23X 109.5 . . ?
C20 C23 H23Y 109.5 . . ?
H23X C23 H23Y 109.5 . . ?
C20 C23 H23Z 109.5 . . ?
H23X C23 H23Z 109.5 . . ?
H23Y C23 H23Z 109.5 . . ?
C25 C24 C29 117.10(17) . . ?
C25 C24 C1 122.02(16) . . ?
C29 C24 C1 120.88(16) . . ?
C24 C25 C26 122.06(18) . . ?
C24 C25 H25 119.0 . . ?
C26 C25 H25 119.0 . . ?
C27 C26 C25 119.50(18) . . ?
C27 C26 H26 120.3 . . ?
C25 C26 H26 120.3 . . ?
O2 C27 C26 124.93(17) . . ?
O2 C27 C28 115.59(17) . . ?
C26 C27 C28 119.48(17) . . ?
C29 C28 C27 120.62(18) . . ?
C29 C28 H28 119.7 . . ?
C27 C28 H28 119.7 . . ?
C28 C29 C24 121.23(18) . . ?
C28 C29 H29 119.4 . . ?
C24 C29 H29 119.4 . . ?
O2 C30 H30A 109.5 . . ?
O2 C30 H30B 109.5 . . ?
H30A C30 H30B 109.5 . . ?
O2 C30 H30C 109.5 . . ?
H30A C30 H30C 109.5 . . ?
H30B C30 H30C 109.5 . . ?

loop_
_geom_bond_atom_site_label_1
_geom_bond_atom_site_label_2
_geom_bond_distance
_geom_bond_site_symmetry_2
_geom_bond_publ_flag
O1 C13 1.374(2) . ?
O1 H1 0.87(3) . ?
O2 C27 1.374(2) . ?
O2 C30 1.427(2) . ?
N1 C1 1.295(2) . ?
N1 N2 1.370(2) . ?
N2 C2 1.392(2) . ?
N2 H1N 0.91(2) . ?
C1 C24 1.473(2) . ?
C1 C10 1.491(2) . ?
C2 C3 1.397(2) . ?
C2 C7 1.403(2) . ?
C3 C4 1.390(2) . ?
C3 H3 0.9500 . ?
C4 C5 1.391(3) . ?
C4 C8 1.504(3) . ?
C5 C6 1.391(3) . ?
C5 H5 0.9500 . ?
C6 C7 1.389(3) . ?
C6 H6 0.9500 . ?
C7 C9 1.509(3) . ?
C8 H8A 0.9800 . ?
C8 H8B 0.9800 . ?
C8 H8C 0.9800 . ?
C9 H9A 0.9800 . ?
C9 H9B 0.9800 . ?
C9 H9C 0.9800 . ?
C10 C15 1.392(2) . ?
C10 C11 1.394(2) . ?
C11 C12 1.394(2) . ?
C11 H11 0.9500 . ?
C12 C13 1.409(2) . ?
C12 C16 1.540(2) . ?
C13 C14 1.414(2) . ?
C14 C15 1.394(2) . ?
C14 C20 1.541(2) . ?
C15 H15 0.9500 . ?
C16 C17 1.534(2) . ?
C16 C18 1.541(2) . ?
C16 C19 1.543(2) . ?
C17 H17A 0.9800 . ?
C17 H17B 0.9800 . ?
C17 H17C 0.9800 . ?
C18 H18A 0.9800 . ?
C18 H18B 0.9800 . ?
C18 H18C 0.9800 . ?
C19 H19A 0.9800 . ?
C19 H19B 0.9800 . ?
C19 H19C 0.9800 . ?
C20 C23 1.533(3) . ?
C20 C21 1.540(3) . ?
C20 C22 1.540(2) . ?
C21 H21A 0.9800 . ?
C21 H21B 0.9800 . ?
C21 H21C 0.9800 . ?
C22 H22A 0.9800 . ?
C22 H22B 0.9800 . ?
C22 H22C 0.9800 . ?
C23 H23X 0.9800 . ?
C23 H23Y 0.9800 . ?
C23 H23Z 0.9800 . ?
C24 C25 1.389(3) . ?
C24 C29 1.404(2) . ?
C25 C26 1.391(3) . ?
C25 H25 0.9500 . ?
C26 C27 1.381(3) . ?
C26 H26 0.9500 . ?
C27 C28 1.389(3) . ?
C28 C29 1.373(3) . ?
C28 H28 0.9500 . ?
C29 H29 0.9500 . ?
C30 H30A 0.9800 . ?
C30 H30B 0.9800 . ?
C30 H30C 0.9800 . ?

loop_
_geom_torsion_atom_site_label_1
_geom_torsion_atom_site_label_2
_geom_torsion_atom_site_label_3
_geom_torsion_atom_site_label_4
_geom_torsion
_geom_torsion_site_symmetry_1
_geom_torsion_site_symmetry_2
_geom_torsion_site_symmetry_3
_geom_torsion_site_symmetry_4
_geom_torsion_publ_flag
C1 N1 N2 C2 170.50(16) . . . . ?
N2 N1 C1 C24 -178.75(14) . . . . ?
N2 N1 C1 C10 2.2(2) . . . . ?
N1 N2 C2 C3 15.4(2) . . . . ?
N1 N2 C2 C7 -165.09(15) . . . . ?
N2 C2 C3 C4 -178.42(16) . . . . ?
C7 C2 C3 C4 2.0(3) . . . . ?
C2 C3 C4 C5 -0.5(3) . . . . ?
C2 C3 C4 C8 178.60(17) . . . . ?
C3 C4 C5 C6 -0.7(3) . . . . ?
C8 C4 C5 C6 -179.83(17) . . . . ?
C4 C5 C6 C7 0.5(3) . . . . ?
C5 C6 C7 C2 1.0(3) . . . . ?
C5 C6 C7 C9 -178.08(17) . . . . ?
N2 C2 C7 C6 178.25(16) . . . . ?
C3 C2 C7 C6 -2.2(3) . . . . ?
N2 C2 C7 C9 -2.7(3) . . . . ?
C3 C2 C7 C9 176.84(17) . . . . ?
N1 C1 C10 C15 -117.0(2) . . . . ?
C24 C1 C10 C15 64.1(2) . . . . ?
N1 C1 C10 C11 62.0(2) . . . . ?
C24 C1 C10 C11 -116.95(18) . . . . ?
C15 C10 C11 C12 0.3(3) . . . . ?
C1 C10 C11 C12 -178.75(16) . . . . ?
C10 C11 C12 C13 -0.8(3) . . . . ?
C10 C11 C12 C16 179.54(16) . . . . ?
C11 C12 C13 O1 -178.95(15) . . . . ?
C16 C12 C13 O1 0.7(3) . . . . ?
C11 C12 C13 C14 0.6(2) . . . . ?
C16 C12 C13 C14 -179.76(16) . . . . ?
O1 C13 C14 C15 179.70(15) . . . . ?
C12 C13 C14 C15 0.1(3) . . . . ?
O1 C13 C14 C20 1.7(2) . . . . ?
C12 C13 C14 C20 -177.87(16) . . . . ?
C11 C10 C15 C14 0.5(3) . . . . ?
C1 C10 C15 C14 179.52(16) . . . . ?
C13 C14 C15 C10 -0.7(3) . . . . ?
C20 C14 C15 C10 177.31(16) . . . . ?
C11 C12 C16 C17 0.5(2) . . . . ?
C13 C12 C16 C17 -179.09(16) . . . . ?
C11 C12 C16 C18 -117.31(17) . . . . ?
C13 C12 C16 C18 63.1(2) . . . . ?
C11 C12 C16 C19 119.42(18) . . . . ?
C13 C12 C16 C19 -60.2(2) . . . . ?
C15 C14 C20 C23 2.4(2) . . . . ?
C13 C14 C20 C23 -179.73(16) . . . . ?
C15 C14 C20 C21 121.61(18) . . . . ?
C13 C14 C20 C21 -60.5(2) . . . . ?
C15 C14 C20 C22 -116.06(18) . . . . ?
C13 C14 C20 C22 61.9(2) . . . . ?
N1 C1 C24 C25 -170.96(17) . . . . ?
C10 C1 C24 C25 8.1(3) . . . . ?
N1 C1 C24 C29 8.6(2) . . . . ?
C10 C1 C24 C29 -172.37(17) . . . . ?
C29 C24 C25 C26 -0.7(3) . . . . ?
C1 C24 C25 C26 178.85(17) . . . . ?
C24 C25 C26 C27 0.0(3) . . . . ?
C30 O2 C27 C26 -0.1(3) . . . . ?
C30 O2 C27 C28 179.56(17) . . . . ?
C25 C26 C27 O2 -179.42(17) . . . . ?
C25 C26 C27 C28 1.0(3) . . . . ?
O2 C27 C28 C29 179.23(17) . . . . ?
C26 C27 C28 C29 -1.1(3) . . . . ?
C27 C28 C29 C24 0.3(3) . . . . ?
C25 C24 C29 C28 0.6(3) . . . . ?
C1 C24 C29 C28 -179.01(17) . . . . ?
